data_4517195
loop_
_publ_author_name
'Ibrahim, Masooma'
'Mbomekall\'e, Isra\"el M'
'de Oliveira, Pedro'
'Baksi, Ananya'
'Carter, Anthony B.'
'Peng, Yan'
'Bergfeldt, Thomas'
'Malik, Sharali'
'Anson, Christopher E.'

_publ_section_title
;
 Syntheses, Crystal Structure, Electrocatalytic, and Magnetic Properties
 of the Monolanthanide-Containing Germanotungstates [Ln(H<sub>2</sub>O)
 <i> <sub>n</sub> </i> GeW<sub>11</sub>O<sub>39</sub>]<sup>5-</sup> (Ln =
 Dy, Er, <i>n</i> = 4,3).
;
_journal_issue 26
_journal_name_full 'ACS omega'
_journal_page_first 21873
_journal_page_last 21882
_journal_paper_doi 10.1021/acsomega.9b02846
_journal_volume 4
_journal_year 2019
_chemical_formula_moiety 'Dy Ge H8 K5 O43 W11'
_chemical_formula_sum 'Dy Ge H8 K5 O43 W11'
_chemical_formula_weight 3149.00
_space_group_crystal_system tetragonal
_space_group_IT_number 87
_space_group_name_Hall '-I 4'
_space_group_name_H-M_alt 'I 4/m'
_atom_sites_solution_primary 'dual space'
_atom_sites_solution_secondary difmap
_audit_creation_date 2019-04-04
_audit_creation_method
;
Olex2 1.2
(compiled 2018.05.29 svn.r3508 for OlexSys, GUI svn.r5506)
;
_cell_angle_alpha 90
_cell_angle_beta 90
_cell_angle_gamma 90
_cell_formula_units_Z 2
_cell_length_a 14.480(2)
_cell_length_b 14.480(2)
_cell_length_c 12.391(3)
_cell_measurement_reflns_used 8346
_cell_measurement_temperature 180(2)
_cell_measurement_theta_max 25.50
_cell_measurement_theta_min 1.99
_cell_volume 2598.0(8)
_computing_cell_refinement 'X-Area 1.38 (Stoe & Cie GmbH, 2006)'
_computing_data_collection 'WinXpose 1.6.8 (Stoe & Cie GmbH, 2004)'
_computing_data_reduction 'X-Area 1.38 (Stoe & Cie GmbH, 2006)'
_computing_molecular_graphics 'Diamond 4 (Crystal Impact, 2018)'
_computing_publication_material 'Olex2 (Dolomanov et al., 2009)'
_computing_structure_refinement 'ShelXL (Sheldrick, 2015)'
_computing_structure_solution 'SHELXT 2014/5 (Sheldrick, 2014)'
_diffrn_ambient_temperature 180(2)
_diffrn_measured_fraction_theta_full 0.999
_diffrn_measured_fraction_theta_max 0.999
_diffrn_measurement_device_type 'Stoe IPDS II'
_diffrn_measurement_method 'area detector, \w-scans'
_diffrn_radiation_monochromator graphite
_diffrn_radiation_type MoK\a
_diffrn_radiation_wavelength 0.71073
_diffrn_reflns_av_R_equivalents 0.1134
_diffrn_reflns_av_unetI/netI 0.0563
_diffrn_reflns_Laue_measured_fraction_full 0.999
_diffrn_reflns_Laue_measured_fraction_max 0.999
_diffrn_reflns_limit_h_max 17
_diffrn_reflns_limit_h_min -17
_diffrn_reflns_limit_k_max 17
_diffrn_reflns_limit_k_min -16
_diffrn_reflns_limit_l_max 15
_diffrn_reflns_limit_l_min -13
_diffrn_reflns_number 9883
_diffrn_reflns_point_group_measured_fraction_full 0.999
_diffrn_reflns_point_group_measured_fraction_max 0.999
_diffrn_reflns_theta_full 25.242
_diffrn_reflns_theta_max 25.563
_diffrn_reflns_theta_min 2.163
_diffrn_source 'fine-focus sealed tube'
_exptl_absorpt_coefficient_mu 26.713
_exptl_absorpt_correction_T_max 0.232
_exptl_absorpt_correction_T_min 0.173
_exptl_absorpt_correction_type multi-scan
_exptl_absorpt_process_details 'XPREP (BrukerAXS Inc., 2003)'
_exptl_crystal_colour colourless
_exptl_crystal_density_diffrn 4.025
_exptl_crystal_description block
_exptl_crystal_F_000 2718
_exptl_crystal_size_max 0.12
_exptl_crystal_size_mid 0.11
_exptl_crystal_size_min 0.09
_refine_diff_density_max 2.650
_refine_diff_density_min -1.431
_refine_diff_density_rms 0.332
_refine_ls_extinction_method none
_refine_ls_goodness_of_fit_ref 1.030
_refine_ls_hydrogen_treatment undef
_refine_ls_matrix_type full
_refine_ls_number_parameters 91
_refine_ls_number_reflns 1285
_refine_ls_number_restraints 0
_refine_ls_restrained_S_all 1.030
_refine_ls_R_factor_all 0.0704
_refine_ls_R_factor_gt 0.0459
_refine_ls_shift/su_max 0.001
_refine_ls_shift/su_mean 0.000
_refine_ls_structure_factor_coef Fsqd
_refine_ls_weighting_details 'w=1/[\s^2^(Fo^2^)+(0.0830P)^2^] where P=(Fo^2^+2Fc^2^)/3'
_refine_ls_weighting_scheme calc
_refine_ls_wR_factor_gt 0.1214
_refine_ls_wR_factor_ref 0.1340
_reflns_Friedel_coverage 0.000
_reflns_number_gt 949
_reflns_number_total 1285
_reflns_threshold_expression 'I > 2\s(I)'
_cod_data_source_file ao9b02846_si_002.cif
_cod_data_source_block 110912
_cod_depositor_comments 'Adding full bibliography for 4517194--4517195.cif.'
_cod_original_cell_volume 2598.2(9)
_cod_database_code 4517195
_shelx_shelxl_version_number 2018/3
_shelx_space_group_comment
;
The symmetry employed for this shelxl refinement is uniquely defined
by the following loop, which should always be used as a source of
symmetry information in preference to the above space-group names.
They are only intended as comments.
;
_shelx_estimated_absorpt_t_max 0.197
_shelx_estimated_absorpt_t_min 0.142
_olex2_refinement_description
;
1. Others
 Fixed Sof: W2A(0.375) Dy2B(0.125) O1(0.5) O6A(0.375) O7B(0.125) O8B(0.125)
 O9B(0.25)
;
_olex2_submission_special_instructions 'No special instructions were received'

loop_
_space_group_symop_operation_xyz
'x, y, z'
'-x, -y, z'
'-y, x, z'
'y, -x, z'
'x+1/2, y+1/2, z+1/2'
'-x+1/2, -y+1/2, z+1/2'
'-y+1/2, x+1/2, z+1/2'
'y+1/2, -x+1/2, z+1/2'
'-x, -y, -z'
'x, y, -z'
'y, -x, -z'
'-y, x, -z'
'-x+1/2, -y+1/2, -z+1/2'
'x+1/2, y+1/2, -z+1/2'
'y+1/2, -x+1/2, -z+1/2'
'-y+1/2, x+1/2, -z+1/2'

loop_
_atom_site_label
_atom_site_type_symbol
_atom_site_fract_x
_atom_site_fract_y
_atom_site_fract_z
_atom_site_U_iso_or_equiv
_atom_site_adp_type
_atom_site_occupancy
_atom_site_site_symmetry_order
_atom_site_calc_flag
_atom_site_refinement_flags_posn
_atom_site_refinement_flags_adp
_atom_site_refinement_flags_occupancy
_atom_site_disorder_assembly
_atom_site_disorder_group
W1 W 0.62274(4) 0.37725(4) 0.20234(5) 0.0537(3) Uani 1 1 d . . . . .
W2A W 0.74371(14) 0.5000(2) 0.000000 0.0559(6) Uani 0.75 2 d S T P A 1
Dy2B Dy 0.7813(5) 0.5003(6) 0.000000 0.0510(18) Uani 0.25 2 d S T P A 2
Ge1 Ge 0.500000 0.500000 0.000000 0.0441(8) Uani 1 8 d S T P A .
O1 O 0.5996(12) 0.5000(10) 0.0810(14) 0.038(4) Uani 0.5 1 d . . . . .
O2 O 0.6265(11) 0.5001(9) 0.2530(15) 0.107(5) Uani 1 1 d . . . . .
O4 O 0.5965(9) 0.2768(12) 0.1097(14) 0.120(6) Uani 1 1 d . . . . .
O5 O 0.6777(10) 0.3222(10) 0.3017(9) 0.092(4) Uani 1 1 d . . . . .
O6A O 0.8588(16) 0.5007(14) 0.000000 0.078(7) Uani 0.75 2 d S T P A 1
K1 K 0.7349(4) 0.2653(4) 0.500000 0.0800(16) Uani 1 2 d S T P . .
O7B O 0.893(6) 0.631(6) 0.000000 0.11(3) Uiso 0.25 2 d S T P A 2
O8B O 0.895(7) 0.363(8) 0.000000 0.14(4) Uiso 0.25 2 d S T P A 2
O9B O 0.893(8) 0.506(8) 0.118(10) 0.20(5) Uiso 0.25 1 d . . . A 2
O3 O 0.7235(12) 0.4036(9) 0.1105(13) 0.118(6) Uani 1 1 d . . . . .

loop_
_atom_site_aniso_label
_atom_site_aniso_U_11
_atom_site_aniso_U_22
_atom_site_aniso_U_33
_atom_site_aniso_U_23
_atom_site_aniso_U_13
_atom_site_aniso_U_12
W1 0.0648(4) 0.0649(4) 0.0314(4) 0.0029(3) -0.0030(3) 0.0136(3)
W2A 0.0464(11) 0.0733(10) 0.0478(8) 0.000 0.000 -0.0003(10)
Dy2B 0.060(5) 0.045(2) 0.048(3) 0.000 0.000 0.001(4)
Ge1 0.0494(13) 0.0494(13) 0.033(2) 0.000 0.000 0.000
O1 0.062(10) 0.031(8) 0.022(7) -0.003(6) 0.008(7) -0.007(7)
O2 0.131(12) 0.067(7) 0.122(13) 0.000(8) 0.070(10) -0.001(7)
O4 0.070(8) 0.177(15) 0.113(12) -0.081(12) 0.019(8) -0.012(9)
O5 0.121(10) 0.115(10) 0.041(7) 0.014(6) -0.010(6) 0.048(9)
O6A 0.045(12) 0.077(15) 0.11(2) 0.000 0.000 -0.001(10)
K1 0.099(4) 0.098(4) 0.043(3) 0.000 0.000 0.037(3)
O3 0.183(15) 0.065(7) 0.105(12) -0.018(7) 0.078(11) -0.015(8)

loop_
_atom_type_symbol
_atom_type_description
_atom_type_scat_dispersion_real
_atom_type_scat_dispersion_imag
_atom_type_scat_source
Dy Dy -0.1892 4.4098 'International Tables Vol C Tables 4.2.6.8 and 6.1.1.4'
Ge Ge 0.1547 1.8001 'International Tables Vol C Tables 4.2.6.8 and 6.1.1.4'
H H 0.0000 0.0000 'International Tables Vol C Tables 4.2.6.8 and 6.1.1.4'
K K 0.2009 0.2494 'International Tables Vol C Tables 4.2.6.8 and 6.1.1.4'
O O 0.0106 0.0060 'International Tables Vol C Tables 4.2.6.8 and 6.1.1.4'
W W -0.8490 6.8722 'International Tables Vol C Tables 4.2.6.8 and 6.1.1.4'

loop_
_geom_angle_atom_site_label_1
_geom_angle_atom_site_label_2
_geom_angle_atom_site_label_3
_geom_angle
_geom_angle_site_symmetry_1
_geom_angle_site_symmetry_3
O1 W1 O1 51.4(8) . 4_565
O1 W1 K1 93.7(4) . 13_655
O1 W1 K1 93.7(4) 4_565 13_655
O2 W1 O1 95.7(8) . 4_565
O2 W1 O1 95.8(8) 4_565 .
O2 W1 O1 60.3(7) . .
O2 W1 O1 60.3(7) 4_565 4_565
O2 W1 O2 86.7(8) 4_565 .
O2 W1 O4 158.8(9) . .
O2 W1 O4 89.5(6) 4_565 .
O2 W1 K1 135.0(4) . 13_655
O2 W1 K1 135.0(4) 4_565 13_655
O2 W1 O3 159.1(9) 4_565 .
O2 W1 O3 89.3(6) . .
O4 W1 O1 99.5(7) . .
O4 W1 O1 64.5(7) . 4_565
O4 W1 K1 45.5(4) . 13_655
O5 W1 O1 154.2(7) . 4_565
O5 W1 O1 154.2(7) . .
O5 W1 O2 101.0(8) . 4_565
O5 W1 O2 101.0(8) . .
O5 W1 O4 100.2(8) . .
O5 W1 K1 88.2(4) . 13_655
O5 W1 O3 99.9(8) . .
O3 W1 O1 99.8(8) . 4_565
O3 W1 O1 64.7(6) . .
O3 W1 O4 86.8(6) . .
O3 W1 K1 45.7(4) . 13_655
O1 W2A O1 51.4(9) 10 .
O1 W2A K1 94.2(4) . 15_565
O1 W2A K1 94.2(4) 10 15_565
O1 W2A K1 94.1(4) 10 13_655
O1 W2A K1 94.1(4) . 13_655
O4 W2A O1 99.4(7) 12_655 .
O4 W2A O1 64.3(6) 3_655 .
O4 W2A O1 64.3(6) 12_655 10
O4 W2A O1 99.4(7) 3_655 10
O4 W2A O4 87.1(9) 3_655 12_655
O4 W2A K1 46.0(4) 12_655 15_565
O4 W2A K1 135.9(4) 3_655 13_655
O4 W2A K1 46.0(4) 3_655 15_565
O4 W2A K1 135.9(4) 12_655 13_655
O4 W2A O3 162.8(8) 12_655 .
O4 W2A O3 162.8(8) 3_655 10
O4 W2A O3 90.1(6) 3_655 .
O4 W2A O3 90.1(6) 12_655 10
O6A W2A O1 154.3(4) . 10
O6A W2A O1 154.3(4) . .
O6A W2A O4 98.4(8) . 3_655
O6A W2A O4 98.4(8) . 12_655
O6A W2A K1 85.0(7) . 15_565
O6A W2A K1 85.7(7) . 13_655
O6A W2A O3 98.7(7) . 10
O6A W2A O3 98.7(7) . .
K1 W2A K1 170.73(11) 15_565 13_655
O3 W2A O1 99.6(7) . 10
O3 W2A O1 99.6(7) 10 .
O3 W2A O1 64.3(6) . .
O3 W2A O1 64.3(6) 10 10
O3 W2A K1 46.2(4) . 13_655
O3 W2A K1 135.7(4) 10 15_565
O3 W2A K1 135.7(4) . 15_565
O3 W2A K1 46.2(4) 10 13_655
O3 W2A O3 87.6(9) 10 .
O1 Dy2B O1 41.8(7) 10 .
O1 Dy2B K1 86.6(3) . 13_655
O1 Dy2B K1 86.6(3) 10 13_655
O1 Dy2B K1 86.9(3) . 15_565
O1 Dy2B K1 86.9(3) 10 15_565
O4 Dy2B O1 81.9(7) 3_655 10
O4 Dy2B O1 81.9(7) 12_655 .
O4 Dy2B O1 53.3(6) 3_655 .
O4 Dy2B O1 53.3(6) 12_655 10
O4 Dy2B O4 79.7(9) 3_655 12_655
O4 Dy2B K1 47.2(4) 12_655 15_565
O4 Dy2B K1 129.2(4) 3_655 13_655
O4 Dy2B K1 47.2(4) 3_655 15_565
O4 Dy2B K1 129.2(4) 12_655 13_655
O4 Dy2B O7B 75.9(16) 12_655 .
O4 Dy2B O7B 75.9(16) 3_655 .
O4 Dy2B O8B 139.4(6) 3_655 .
O4 Dy2B O8B 139.4(6) 12_655 .
O4 Dy2B O9B 134(3) 3_655 10
O4 Dy2B O9B 134(3) 12_655 .
O4 Dy2B O9B 81(3) 12_655 10
O4 Dy2B O9B 81(3) 3_655 .
O4 Dy2B O3 133.5(8) 3_655 10
O4 Dy2B O3 82.2(5) 3_655 .
O4 Dy2B O3 82.2(5) 12_655 10
O4 Dy2B O3 133.5(8) 12_655 .
K1 Dy2B K1 173.1(2) 15_565 13_655
O7B Dy2B O1 127.3(18) . .
O7B Dy2B O1 127.3(18) . 10
O7B Dy2B K1 143(2) . 13_655
O7B Dy2B K1 44(2) . 15_565
O7B Dy2B O8B 100(3) . .
O8B Dy2B O1 127(2) . .
O8B Dy2B O1 127(2) . 10
O8B Dy2B K1 144(2) . 15_565
O8B Dy2B K1 43(2) . 13_655
O9B Dy2B O1 117(3) 10 10
O9B Dy2B O1 159(3) . 10
O9B Dy2B O1 159(3) 10 .
O9B Dy2B O1 117(3) . .
O9B Dy2B K1 95(3) . 13_655
O9B Dy2B K1 95(3) 10 13_655
O9B Dy2B K1 90(3) 10 15_565
O9B Dy2B K1 90(3) . 15_565
O9B Dy2B O7B 59(3) . .
O9B Dy2B O7B 59(3) 10 .
O9B Dy2B O8B 64(3) 10 .
O9B Dy2B O8B 64(3) . .
O9B Dy2B O9B 84(6) 10 .
O3 Dy2B O1 82.0(7) . 10
O3 Dy2B O1 53.3(6) 10 10
O3 Dy2B O1 82.0(7) 10 .
O3 Dy2B O1 53.3(6) . .
O3 Dy2B K1 47.1(4) . 13_655
O3 Dy2B K1 47.1(4) 10 13_655
O3 Dy2B K1 129.2(4) 10 15_565
O3 Dy2B K1 129.2(4) . 15_565
O3 Dy2B O7B 139.1(6) 10 .
O3 Dy2B O7B 139.1(6) . .
O3 Dy2B O8B 75.3(18) 10 .
O3 Dy2B O8B 75.3(18) . .
O3 Dy2B O9B 84(3) . .
O3 Dy2B O9B 138(3) . 10
O3 Dy2B O9B 84(3) 10 10
O3 Dy2B O9B 138(3) 10 .
O3 Dy2B O3 80.0(9) 10 .
O1 Ge1 O1 109.0(5) . 11_565
O1 Ge1 O1 180.0 10 2_665
O1 Ge1 O1 110.3(10) 3_655 4_565
O1 Ge1 O1 71.0(5) 3_655 2_665
O1 Ge1 O1 69.7(10) . 10
O1 Ge1 O1 109.0(5) 3_655 10
O1 Ge1 O1 110.3(10) 9_665 10
O1 Ge1 O1 109.0(5) 11_565 2_665
O1 Ge1 O1 109.0(5) 10 4_565
O1 Ge1 O1 71.0(5) 11_565 10
O1 Ge1 O1 71.0(5) 11_565 9_665
O1 Ge1 O1 71.0(5) 2_665 4_565
O1 Ge1 O1 71.0(5) 12_655 10
O1 Ge1 O1 110.3(10) . 2_665
O1 Ge1 O1 71.0(5) . 3_655
O1 Ge1 O1 69.7(10) 9_665 2_665
O1 Ge1 O1 180.0(12) 11_565 3_655
O1 Ge1 O1 109.0(5) 12_655 2_665
O1 Ge1 O1 109.0(5) 9_665 3_655
O1 Ge1 O1 71.0(5) . 4_565
O1 Ge1 O1 109.0(5) . 12_655
O1 Ge1 O1 109.0(5) 9_665 4_565
O1 Ge1 O1 110.3(10) 11_565 12_655
O1 Ge1 O1 180.0(12) 12_655 4_565
O1 Ge1 O1 71.0(5) 9_665 12_655
O1 Ge1 O1 180.0(7) . 9_665
O1 Ge1 O1 69.7(10) 3_655 12_655
O1 Ge1 O1 69.7(10) 11_565 4_565
W1 O1 W1 98.2(6) . 3_655
W1 O1 Dy2B 95.4(6) 3_655 .
W1 O1 Dy2B 95.5(6) . .
W2A O1 W1 98.6(7) . .
W2A O1 W1 98.5(6) . 3_655
Ge1 O1 W1 118.8(8) . 3_655
Ge1 O1 W1 118.8(7) . .
Ge1 O1 W2A 119.5(8) . .
Ge1 O1 Dy2B 124.3(8) . .
W1 O2 W1 141.0(11) 3_655 .
W1 O4 W2A 132.6(9) . 11_565
W1 O4 Dy2B 145.7(9) . 11_565
W1 O4 K1 106.3(6) . 13_655
W2A O4 Dy2B 14.7(2) 11_565 11_565
W2A O4 K1 104.2(6) 11_565 13_655
Dy2B O4 K1 99.9(5) 11_565 13_655
W1 O5 K1 163.0(7) . .
W1 K1 W1 81.35(10) 6_655 13_655
W1 K1 W2A 54.72(7) 13_655 7_645
W1 K1 W2A 54.72(7) 6_655 7_645
Dy2B K1 W1 59.83(10) 7_645 6_655
Dy2B K1 W2A 8.11(9) 7_645 7_645
O4 K1 W1 28.2(3) 6_655 6_655
O4 K1 W1 74.8(4) 6_655 13_655
O4 K1 W1 28.2(3) 13_655 13_655
O4 K1 W1 74.8(4) 13_655 6_655
O4 K1 W2A 29.8(3) 13_655 7_645
O4 K1 W2A 29.8(3) 6_655 7_645
O4 K1 Dy2B 32.9(3) 6_655 7_645
O4 K1 Dy2B 32.9(3) 13_655 7_645
O4 K1 O4 56.7(7) 6_655 13_655
O4 K1 O3 54.0(4) 13_655 13_655
O4 K1 O3 82.3(6) 13_655 6_655
O4 K1 O3 82.3(6) 6_655 13_655
O4 K1 O3 54.0(4) 6_655 6_655
O5 K1 W1 74.8(3) . 13_655
O5 K1 W1 156.1(3) . 6_655
O5 K1 W1 74.8(3) 10_556 6_655
O5 K1 W1 156.1(3) 10_556 13_655
O5 K1 W2A 109.2(3) 10_556 7_645
O5 K1 W2A 109.2(3) . 7_645
O5 K1 Dy2B 106.6(4) 10_556 7_645
O5 K1 Dy2B 106.6(4) . 7_645
O5 K1 O4 138.9(5) 10_556 13_655
O5 K1 O4 84.0(5) . 13_655
O5 K1 O4 138.9(5) . 6_655
O5 K1 O4 84.0(5) 10_556 6_655
O5 K1 O5 129.1(6) . 10_556
O5 K1 O3 83.8(5) 10_556 6_655
O5 K1 O3 138.9(5) 10_556 13_655
O5 K1 O3 83.8(5) . 13_655
O5 K1 O3 138.9(5) . 6_655
O7B K1 W1 88.9(15) 7_645 6_655
O7B K1 W2A 48.2(19) 7_645 7_645
O7B K1 Dy2B 40.1(19) 7_645 7_645
O7B K1 O4 61.9(16) 7_645 6_655
O7B K1 O5 90.7(9) 7_645 .
O8B K1 W1 90.3(18) 13_655 6_655
O8B K1 W2A 131(2) 13_655 7_645
O8B K1 Dy2B 139(2) 13_655 7_645
O8B K1 O4 117(2) 13_655 6_655
O8B K1 O5 89.8(11) 13_655 .
O3 K1 W1 75.0(4) 6_655 13_655
O3 K1 W1 28.2(3) 13_655 13_655
O3 K1 W1 75.0(4) 13_655 6_655
O3 K1 W1 28.2(3) 6_655 6_655
O3 K1 W2A 73.8(4) 13_655 7_645
O3 K1 W2A 73.8(4) 6_655 7_645
O3 K1 Dy2B 80.9(4) 6_655 7_645
O3 K1 Dy2B 80.9(4) 13_655 7_645
O3 K1 O3 57.0(7) 13_655 6_655
Dy2B O7B K1 96(3) . 15_565
Dy2B O8B K1 95(3) . 13_655
W1 O3 W2A 132.4(9) . .
W1 O3 Dy2B 145.5(9) . .
W1 O3 K1 106.1(5) . 13_655
W2A O3 K1 103.9(6) . 13_655
Dy2B O3 K1 99.9(5) . 13_655

loop_
_geom_bond_atom_site_label_1
_geom_bond_atom_site_label_2
_geom_bond_distance
_geom_bond_site_symmetry_2
W1 O1 2.352(16) .
W1 O1 2.352(15) 4_565
W1 O2 1.885(13) 4_565
W1 O2 1.887(13) .
W1 O4 1.892(14) .
W1 O5 1.669(11) .
W1 K1 3.847(4) 13_655
W1 O3 1.889(14) .
W2A O1 2.316(17) .
W2A O1 2.316(17) 10
W2A O4 1.971(15) 3_655
W2A O4 1.971(15) 12_655
W2A O6A 1.67(2) .
W2A K1 3.855(7) 13_655
W2A K1 3.850(7) 15_565
W2A O3 1.977(15) 10
W2A O3 1.977(15) .
Dy2B O1 2.816(18) .
Dy2B O1 2.816(18) 10
Dy2B O4 2.120(15) 3_655
Dy2B O4 2.120(15) 12_655
Dy2B K1 3.841(10) 15_565
Dy2B K1 3.853(10) 13_655
Dy2B O7B 2.49(9) .
Dy2B O8B 2.58(11) .
Dy2B O9B 2.18(12) .
Dy2B O9B 2.18(12) 10
Dy2B O3 2.130(15) 10
Dy2B O3 2.130(15) .
Ge1 O1 1.757(19) 4_565
Ge1 O1 1.757(19) .
Ge1 O1 1.757(19) 12_655
Ge1 O1 1.757(19) 11_565
Ge1 O1 1.757(19) 2_665
Ge1 O1 1.757(19) 9_665
Ge1 O1 1.757(19) 3_655
Ge1 O1 1.757(19) 10
O4 K1 2.859(14) 13_655
O5 K1 2.721(11) .
K1 O7B 2.67(9) 7_645
K1 O8B 2.65(11) 13_655
K1 O3 2.867(14) 13_655
K1 O3 2.867(14) 6_655
